data_4324422
loop_
_publ_author_name
'Yajie Gao'
'Lang Zhao'
'Xuebin Xu'
'Gong-Feng Xu'
'Yun-Nan Guo'
'Jinkui Tang'
'Zhiliang Liu'

_publ_section_title
;
 Heterometallic Cubanes: Syntheses, Structures, and Magnetic Properties of
 Lanthanide(III)-Nickel(II) Architectures
;
_journal_name_full 'Inorganic Chemistry'
_journal_page_first 1304
_journal_page_last 1308
_journal_paper_doi 10.1021/ic101849h
_journal_volume 50
_journal_year 2011
_chemical_formula_sum 'C44 H63 Cl N6 Ni2 O25 S2 Tb2'
_chemical_formula_weight 1610.83
_chemical_name_systematic
; 
 ? 
;
_space_group_IT_number 33
_symmetry_cell_setting orthorhombic
_symmetry_space_group_name_Hall 'P 2c -2n'
_symmetry_space_group_name_H-M 'P n a 21'
_atom_sites_solution_hydrogens geom
_atom_sites_solution_primary direct
_atom_sites_solution_secondary difmap
_audit_creation_method SHELXL-97
_cell_angle_alpha 90.00
_cell_angle_beta 90.00
_cell_angle_gamma 90.00
_cell_formula_units_Z 4
_cell_length_a 14.3800(6)
_cell_length_b 26.6616(11)
_cell_length_c 14.9053(6)
_cell_measurement_reflns_used 7571
_cell_measurement_temperature 186(2)
_cell_measurement_theta_max 25.66
_cell_measurement_theta_min 2.49
_cell_volume 5714.6(4)
_computing_structure_refinement 'SHELXL-97 (Sheldrick, 1997)'
_computing_structure_solution 'SHELXS-97 (Sheldrick, 1990)'
_diffrn_ambient_temperature 186(2)
_diffrn_measured_fraction_theta_full 0.999
_diffrn_measured_fraction_theta_max 0.999
_diffrn_radiation_monochromator graphite
_diffrn_radiation_source 'fine-focus sealed tube'
_diffrn_radiation_type MoK\a
_diffrn_radiation_wavelength 0.71073
_diffrn_reflns_av_R_equivalents 0.0478
_diffrn_reflns_av_sigmaI/netI 0.0611
_diffrn_reflns_limit_h_max 17
_diffrn_reflns_limit_h_min -17
_diffrn_reflns_limit_k_max 33
_diffrn_reflns_limit_k_min -31
_diffrn_reflns_limit_l_max 14
_diffrn_reflns_limit_l_min -18
_diffrn_reflns_number 31189
_diffrn_reflns_theta_full 26.13
_diffrn_reflns_theta_max 26.13
_diffrn_reflns_theta_min 1.53
_exptl_absorpt_coefficient_mu 3.301
_exptl_absorpt_correction_T_max 0.6551
_exptl_absorpt_correction_T_min 0.5728
_exptl_absorpt_correction_type multi-scan
_exptl_crystal_density_diffrn 1.872
_exptl_crystal_F_000 3216
_exptl_crystal_size_max 0.19
_exptl_crystal_size_mid 0.17
_exptl_crystal_size_min 0.14
_refine_diff_density_max 0.937
_refine_diff_density_min -0.555
_refine_diff_density_rms 0.132
_refine_ls_abs_structure_details 'Flack H D (1983), Acta Cryst. A39, 876-881'
_refine_ls_abs_structure_Flack -0.006(9)
_refine_ls_extinction_method none
_refine_ls_goodness_of_fit_ref 1.073
_refine_ls_hydrogen_treatment constr
_refine_ls_matrix_type full
_refine_ls_number_parameters 754
_refine_ls_number_reflns 10333
_refine_ls_number_restraints 1
_refine_ls_restrained_S_all 1.073
_refine_ls_R_factor_all 0.0434
_refine_ls_R_factor_gt 0.0340
_refine_ls_shift/su_max 0.002
_refine_ls_shift/su_mean 0.000
_refine_ls_structure_factor_coef Fsqd
_refine_ls_weighting_details 'calc w=1/[\s^2^(Fo^2^)+(0.0412P)^2^+0.0000P] where P=(Fo^2^+2Fc^2^)/3'
_refine_ls_weighting_scheme calc
_refine_ls_wR_factor_gt 0.0725
_refine_ls_wR_factor_ref 0.0868
_reflns_number_gt 9122
_reflns_number_total 10333
_reflns_threshold_expression >2sigma(I)
_cod_data_source_file ic101849h_si_002_2.cif
_cod_data_source_block 2
_cod_database_code 4324422

loop_
_symmetry_equiv_pos_as_xyz
'x, y, z'
'-x, -y, z+1/2'
'x+1/2, -y+1/2, z'
'-x+1/2, y+1/2, z+1/2'

loop_
_atom_site_label
_atom_site_type_symbol
_atom_site_fract_x
_atom_site_fract_y
_atom_site_fract_z
_atom_site_U_iso_or_equiv
_atom_site_adp_type
_atom_site_occupancy
_atom_site_symmetry_multiplicity
_atom_site_calc_flag
_atom_site_refinement_flags
Tb1 Tb 0.81027(2) 0.671018(12) 0.05500(2) 0.01757(8) Uani 1 1 d .
Tb2 Tb 0.62629(2) 0.634213(12) 0.23372(2) 0.01823(8) Uani 1 1 d .
Ni1 Ni 0.82566(6) 0.56158(3) 0.17052(6) 0.0190(2) Uani 1 1 d .
Ni2 Ni 0.64635(6) 0.57019(3) 0.03592(6) 0.0174(2) Uani 1 1 d .
S1 S 0.65974(16) 0.51777(8) -0.24687(13) 0.0343(5) Uani 1 1 d .
S2 S 0.84766(16) 0.43710(9) 0.37211(18) 0.0421(6) Uani 1 1 d .
Cl1 Cl 0.9266(2) 0.32842(9) 0.1358(2) 0.0562(7) Uani 1 1 d .
N1 N 0.8514(4) 0.4911(2) 0.1269(5) 0.0245(15) Uani 1 1 d .
N2 N 0.8513(5) 0.4559(3) 0.1941(5) 0.0358(17) Uani 1 1 d .
H2 H 0.8543 0.4235 0.1835 0.043 Uiso 1 1 calc R
N3 N 0.8398(4) 0.5238(3) 0.2918(5) 0.0283(16) Uani 1 1 d .
N4 N 0.6507(4) 0.4957(2) 0.0104(4) 0.0223(14) Uani 1 1 d .
N5 N 0.6581(5) 0.4828(2) -0.0789(4) 0.0265(15) Uani 1 1 d .
H5A H 0.6647 0.4520 -0.0993 0.032 Uiso 1 1 calc R
N6 N 0.6440(4) 0.5709(2) -0.1009(4) 0.0209(14) Uani 1 1 d .
O1 O 0.8037(3) 0.58153(17) 0.0395(3) 0.0202(11) Uani 1 1 d .
O2 O 0.8377(4) 0.63796(19) -0.0983(3) 0.0245(12) Uani 1 1 d .
O3 O 0.6720(3) 0.55505(17) 0.1699(3) 0.0174(10) Uani 1 1 d .
O4 O 0.6251(4) 0.5614(2) 0.3375(3) 0.0256(12) Uani 1 1 d .
O7 O 0.7305(4) 0.73227(19) -0.0240(3) 0.0284(12) Uani 1 1 d .
O8 O 0.5931(4) 0.7506(2) 0.0352(4) 0.0404(15) Uani 1 1 d .
O11 O 0.6916(4) 0.6719(2) 0.3604(4) 0.0303(13) Uani 1 1 d .
O12 O 0.8187(5) 0.7135(3) 0.3314(4) 0.060(2) Uani 1 1 d .
O6 O 0.9637(3) 0.57832(18) 0.1724(3) 0.0246(11) Uani 1 1 d .
O5 O 0.9601(4) 0.64791(19) 0.0902(3) 0.0272(12) Uani 1 1 d .
O9 O 0.4879(3) 0.60817(19) 0.1738(3) 0.0256(12) Uani 1 1 d .
O10 O 0.5056(3) 0.56831(18) 0.0438(4) 0.0261(11) Uani 1 1 d .
O13 O 0.9212(4) 0.73004(19) -0.0095(3) 0.0284(12) Uani 1 1 d .
H13H H 0.9829 0.7219 0.0079 0.034 Uiso 1 1 calc R
O14 O 0.8112(4) 0.73670(19) 0.1619(4) 0.0306(13) Uani 1 1 d .
H14H H 0.7987 0.7255 0.2212 0.037 Uiso 1 1 calc R
O15 O 0.4986(4) 0.6516(2) 0.3372(3) 0.0306(13) Uani 1 1 d .
H15H H 0.4421 0.6372 0.3166 0.037 Uiso 1 1 calc R
O16 O 0.5923(4) 0.7197(2) 0.2057(4) 0.0330(13) Uani 1 1 d .
H16B H 0.5846 0.7240 0.1503 0.050 Uiso 1 1 calc R
O17 O 0.7880(3) 0.63384(17) 0.1998(3) 0.0184(11) Uani 1 1 d .
H17 H 0.8271 0.6495 0.2477 0.022 Uiso 1 1 calc R
O18 O 0.6566(3) 0.64476(17) 0.0766(3) 0.0178(11) Uani 1 1 d .
H18A H 0.6103 0.6671 0.0463 0.021 Uiso 1 1 calc R
O19 O 0.0030(7) 0.7142(3) 0.3120(6) 0.082(3) Uani 1 1 d .
H19 H 0.0405 0.7367 0.2963 0.123 Uiso 1 1 calc R
O20 O 0.6702(4) 0.3910(2) 0.8384(4) 0.0391(15) Uani 1 1 d .
H20 H 0.6828 0.3966 0.7843 0.059 Uiso 1 1 calc R
O21 O 0.6711(11) 0.3167(4) 0.1066(7) 0.120(4) Uani 1 1 d .
H21 H 0.6744 0.3002 0.0587 0.180 Uiso 1 1 calc R
O22 O 1.0163(11) 0.3379(9) 0.1243(10) 0.228(10) Uani 1 1 d .
O23 O 0.9042(13) 0.2824(4) 0.1242(12) 0.191(7) Uani 1 1 d .
O24 O 0.9051(14) 0.3475(8) 0.2244(13) 0.223(8) Uani 1 1 d .
O25 O 0.8809(13) 0.3541(4) 0.0785(13) 0.223(10) Uani 1 1 d .
C1 C 0.8501(5) 0.5591(3) -0.0305(5) 0.0211(16) Uani 1 1 d .
C2 C 0.8662(5) 0.5883(3) -0.1071(5) 0.0227(17) Uani 1 1 d .
C3 C 0.9045(6) 0.5680(3) -0.1835(5) 0.0296(18) Uani 1 1 d .
H3 H 0.9141 0.5882 -0.2352 0.036 Uiso 1 1 calc R
C4 C 0.9292(6) 0.5171(3) -0.1843(6) 0.034(2) Uani 1 1 d .
H4 H 0.9545 0.5025 -0.2370 0.041 Uiso 1 1 calc R
C5 C 0.9167(5) 0.4885(3) -0.1083(6) 0.032(2) Uani 1 1 d .
H5 H 0.9343 0.4541 -0.1087 0.039 Uiso 1 1 calc R
C6 C 0.8780(5) 0.5097(3) -0.0296(6) 0.0248(17) Uani 1 1 d .
C7 C 0.8480(6) 0.6686(3) -0.1780(5) 0.0315(19) Uani 1 1 d .
H7A H 0.9142 0.6724 -0.1921 0.047 Uiso 1 1 calc R
H7B H 0.8205 0.7017 -0.1673 0.047 Uiso 1 1 calc R
H7C H 0.8162 0.6524 -0.2284 0.047 Uiso 1 1 calc R
C8 C 0.8731(5) 0.4765(3) 0.0479(6) 0.0294(18) Uani 1 1 d .
H8 H 0.8869 0.4420 0.0392 0.035 Uiso 1 1 calc R
C9 C 0.8461(5) 0.4751(3) 0.2788(6) 0.0282(19) Uani 1 1 d .
C10 C 0.8479(6) 0.4922(4) 0.4382(6) 0.038(2) Uani 1 1 d .
C11 C 0.8538(7) 0.4962(5) 0.5285(7) 0.055(3) Uani 1 1 d .
H11 H 0.8558 0.4669 0.5648 0.066 Uiso 1 1 calc R
C12 C 0.8568(8) 0.5429(5) 0.5674(7) 0.060(3) Uani 1 1 d .
H12 H 0.8591 0.5461 0.6309 0.072 Uiso 1 1 calc R
C13 C 0.8564(7) 0.5856(4) 0.5132(6) 0.050(3) Uani 1 1 d .
H13 H 0.8611 0.6179 0.5396 0.060 Uiso 1 1 calc R
C14 C 0.8491(6) 0.5808(4) 0.4202(6) 0.038(2) Uani 1 1 d .
H14 H 0.8477 0.6096 0.3828 0.046 Uiso 1 1 calc R
C15 C 0.8439(5) 0.5332(3) 0.3835(6) 0.0305(19) Uani 1 1 d .
C16 C 0.6390(5) 0.5126(3) 0.2082(5) 0.0202(16) Uani 1 1 d .
C17 C 0.6164(5) 0.5128(3) 0.2985(5) 0.0236(17) Uani 1 1 d .
C18 C 0.5907(6) 0.4722(3) 0.3475(6) 0.0317(19) Uani 1 1 d .
H18 H 0.5772 0.4749 0.4097 0.038 Uiso 1 1 calc R
C19 C 0.5849(6) 0.4255(3) 0.3020(6) 0.034(2) Uani 1 1 d .
H19A H 0.5686 0.3959 0.3340 0.041 Uiso 1 1 calc R
C20 C 0.6028(5) 0.4231(3) 0.2119(5) 0.0274(18) Uani 1 1 d .
H20A H 0.5980 0.3917 0.1819 0.033 Uiso 1 1 calc R
C21 C 0.6282(5) 0.4660(3) 0.1627(5) 0.0225(16) Uani 1 1 d .
C22 C 0.6101(6) 0.5654(4) 0.4327(5) 0.035(2) Uani 1 1 d .
H22A H 0.5453 0.5570 0.4466 0.052 Uiso 1 1 calc R
H22B H 0.6231 0.5998 0.4522 0.052 Uiso 1 1 calc R
H22C H 0.6516 0.5422 0.4642 0.052 Uiso 1 1 calc R
C23 C 0.6410(5) 0.4593(3) 0.0654(6) 0.0277(17) Uani 1 1 d .
H23 H 0.6422 0.4261 0.0422 0.033 Uiso 1 1 calc R
C24 C 0.6537(5) 0.5242(3) -0.1300(5) 0.0248(17) Uani 1 1 d .
C25 C 0.6465(5) 0.5829(3) -0.2570(6) 0.0280(18) Uani 1 1 d .
C26 C 0.6391(7) 0.6126(4) -0.3331(6) 0.045(2) Uani 1 1 d .
H26 H 0.6475 0.5982 -0.3908 0.054 Uiso 1 1 calc R
C27 C 0.6193(6) 0.6630(4) -0.3248(6) 0.041(2) Uani 1 1 d .
H27 H 0.6123 0.6832 -0.3768 0.049 Uiso 1 1 calc R
C28 C 0.6098(6) 0.6840(4) -0.2405(6) 0.037(2) Uani 1 1 d .
H28 H 0.5974 0.7189 -0.2355 0.044 Uiso 1 1 calc R
C29 C 0.6178(5) 0.6561(3) -0.1647(5) 0.0263(18) Uani 1 1 d .
H29 H 0.6110 0.6713 -0.1074 0.032 Uiso 1 1 calc R
C30 C 0.6362(5) 0.6042(3) -0.1716(5) 0.0211(16) Uani 1 1 d .
C31 C 1.0002(5) 0.6160(3) 0.1391(5) 0.0234(16) Uani 1 1 d .
C32 C 1.1009(6) 0.6259(3) 0.1592(6) 0.037(2) Uani 1 1 d .
H32A H 1.1066 0.6573 0.1929 0.056 Uiso 1 1 calc R
H32B H 1.1356 0.6286 0.1028 0.056 Uiso 1 1 calc R
H32C H 1.1261 0.5982 0.1950 0.056 Uiso 1 1 calc R
C33 C 0.6585(6) 0.7596(3) -0.0184(5) 0.0279(18) Uani 1 1 d .
C34 C 0.6481(7) 0.8028(3) -0.0808(7) 0.049(3) Uani 1 1 d .
H34A H 0.6373 0.7904 -0.1418 0.074 Uiso 1 1 calc R
H34B H 0.7049 0.8231 -0.0798 0.074 Uiso 1 1 calc R
H34C H 0.5952 0.8235 -0.0620 0.074 Uiso 1 1 calc R
C35 C 0.4568(5) 0.5872(3) 0.1045(5) 0.0211(16) Uani 1 1 d .
C36 C 0.3526(5) 0.5839(3) 0.0934(5) 0.0269(18) Uani 1 1 d .
H37A H 0.3221 0.5940 0.1493 0.040 Uiso 1 1 calc R
H37B H 0.3352 0.5493 0.0788 0.040 Uiso 1 1 calc R
H37C H 0.3328 0.6062 0.0447 0.040 Uiso 1 1 calc R
C37 C 0.7565(6) 0.6999(3) 0.3842(5) 0.0332(19) Uani 1 1 d .
C38 C 0.7611(8) 0.7171(4) 0.4799(6) 0.054(3) Uani 1 1 d .
H38A H 0.7374 0.6905 0.5192 0.082 Uiso 1 1 calc R
H38B H 0.7232 0.7473 0.4873 0.082 Uiso 1 1 calc R
H38C H 0.8258 0.7245 0.4957 0.082 Uiso 1 1 calc R
C39 C 0.9203(8) 0.7732(4) -0.0658(8) 0.055(3) Uani 1 1 d .
H39A H 0.8564 0.7800 -0.0854 0.083 Uiso 1 1 calc R
H39B H 0.9596 0.7672 -0.1184 0.083 Uiso 1 1 calc R
H39C H 0.9441 0.8022 -0.0324 0.083 Uiso 1 1 calc R
C40 C 0.8261(7) 0.7882(3) 0.1565(7) 0.041(2) Uani 1 1 d .
H40A H 0.8928 0.7952 0.1612 0.062 Uiso 1 1 calc R
H40B H 0.7932 0.8050 0.2057 0.062 Uiso 1 1 calc R
H40C H 0.8027 0.8007 0.0990 0.062 Uiso 1 1 calc R
C41 C 0.4850(8) 0.6783(4) 0.4225(7) 0.060(3) Uani 1 1 d .
H41A H 0.4727 0.6540 0.4704 0.090 Uiso 1 1 calc R
H41B H 0.4321 0.7013 0.4171 0.090 Uiso 1 1 calc R
H41C H 0.5412 0.6975 0.4370 0.090 Uiso 1 1 calc R
C42 C 0.0342(10) 0.6918(6) 0.3872(10) 0.094(5) Uani 1 1 d .
H42A H 0.0947 0.7060 0.4037 0.142 Uiso 1 1 calc R
H42B H 0.0410 0.6557 0.3766 0.142 Uiso 1 1 calc R
H42C H -0.0102 0.6974 0.4360 0.142 Uiso 1 1 calc R
C43 C 0.7446(6) 0.3650(4) 0.8787(7) 0.047(2) Uani 1 1 d .
H43A H 0.8037 0.3782 0.8558 0.070 Uiso 1 1 calc R
H43B H 0.7399 0.3292 0.8644 0.070 Uiso 1 1 calc R
H43C H 0.7421 0.3695 0.9439 0.070 Uiso 1 1 calc R
C44 C 0.6542(12) 0.2826(5) 0.1815(11) 0.103(6) Uani 1 1 d .
H44A H 0.6790 0.2973 0.2368 0.155 Uiso 1 1 calc R
H44B H 0.6852 0.2505 0.1698 0.155 Uiso 1 1 calc R
H44C H 0.5872 0.2771 0.1881 0.155 Uiso 1 1 calc R

loop_
_atom_site_aniso_label
_atom_site_aniso_U_11
_atom_site_aniso_U_22
_atom_site_aniso_U_33
_atom_site_aniso_U_23
_atom_site_aniso_U_13
_atom_site_aniso_U_12
Tb1 0.01649(15) 0.01650(15) 0.01971(16) 0.00022(16) 0.00317(15) -0.00121(13)
Tb2 0.01818(16) 0.02035(16) 0.01617(15) -0.00152(16) 0.00240(15) -0.00163(14)
Ni1 0.0184(5) 0.0167(5) 0.0218(5) 0.0016(4) -0.0008(4) 0.0003(4)
Ni2 0.0176(4) 0.0184(5) 0.0162(5) -0.0021(4) 0.0001(4) -0.0013(4)
S1 0.0461(13) 0.0372(12) 0.0197(11) -0.0121(9) 0.0012(8) 0.0017(10)
S2 0.0372(13) 0.0373(13) 0.0519(15) 0.0258(11) -0.0015(11) -0.0021(10)
Cl1 0.0655(18) 0.0322(13) 0.0710(19) 0.0040(12) -0.0054(14) -0.0036(12)
N1 0.019(3) 0.016(3) 0.038(4) 0.003(3) -0.004(3) 0.000(3)
N2 0.038(4) 0.020(4) 0.049(5) 0.010(3) -0.002(3) 0.000(3)
N3 0.019(3) 0.030(4) 0.036(4) 0.007(3) 0.000(3) -0.002(3)
N4 0.016(3) 0.029(4) 0.022(3) 0.000(3) 0.003(3) -0.001(3)
N5 0.030(4) 0.024(4) 0.025(4) -0.012(3) 0.005(3) -0.008(3)
N6 0.026(4) 0.024(3) 0.013(3) -0.006(3) 0.002(2) 0.002(3)
O1 0.018(2) 0.021(2) 0.021(3) -0.003(2) 0.005(2) 0.0022(19)
O2 0.028(3) 0.026(3) 0.020(3) -0.001(2) 0.006(2) 0.003(2)
O3 0.018(3) 0.019(3) 0.015(2) 0.000(2) 0.000(2) -0.006(2)
O4 0.033(3) 0.029(3) 0.015(3) -0.001(2) 0.003(2) -0.008(2)
O7 0.026(3) 0.027(3) 0.032(3) 0.009(2) 0.001(2) 0.003(2)
O8 0.032(3) 0.055(4) 0.035(4) 0.015(3) 0.012(3) 0.023(3)
O11 0.033(3) 0.037(3) 0.021(3) -0.003(2) 0.000(2) -0.008(3)
O12 0.065(5) 0.090(6) 0.025(4) -0.005(3) 0.000(3) -0.047(4)
O6 0.019(3) 0.028(3) 0.027(3) 0.001(2) -0.005(2) -0.002(2)
O5 0.024(3) 0.022(3) 0.035(3) 0.007(2) 0.003(2) 0.001(2)
O9 0.021(3) 0.029(3) 0.028(3) -0.006(2) 0.003(2) -0.003(2)
O10 0.021(3) 0.033(3) 0.024(3) -0.004(2) 0.000(2) -0.001(2)
O13 0.024(3) 0.027(3) 0.035(3) 0.005(2) 0.003(2) -0.001(2)
O14 0.047(4) 0.019(3) 0.026(3) 0.001(2) 0.008(3) -0.008(2)
O15 0.028(3) 0.038(3) 0.026(3) -0.009(2) 0.006(2) -0.005(2)
O16 0.042(3) 0.030(3) 0.027(3) 0.003(2) 0.007(2) 0.004(3)
O17 0.020(3) 0.019(3) 0.016(2) -0.001(2) 0.002(2) -0.005(2)
O18 0.017(2) 0.015(2) 0.020(3) 0.003(2) 0.0040(19) 0.0028(19)
O19 0.098(7) 0.057(6) 0.090(6) 0.022(5) 0.037(6) -0.013(5)
O20 0.046(4) 0.033(3) 0.038(4) -0.006(3) -0.013(3) -0.006(3)
O21 0.198(13) 0.086(8) 0.075(7) -0.028(6) -0.011(8) 0.059(8)
O22 0.117(13) 0.44(3) 0.130(12) 0.040(15) -0.009(10) -0.115(16)
O23 0.235(18) 0.048(7) 0.29(2) -0.033(10) -0.025(14) -0.026(8)
O24 0.28(2) 0.27(2) 0.123(12) -0.028(14) 0.043(16) 0.051(16)
O25 0.35(2) 0.055(7) 0.27(2) 0.024(9) -0.201(18) 0.035(10)
C1 0.014(4) 0.027(4) 0.023(4) -0.008(3) 0.000(3) 0.002(3)
C2 0.019(4) 0.024(4) 0.025(4) -0.011(3) 0.003(3) -0.001(3)
C3 0.025(4) 0.044(5) 0.020(4) -0.004(4) 0.002(3) 0.002(4)
C4 0.026(5) 0.042(5) 0.033(5) -0.020(4) 0.000(4) 0.002(4)
C5 0.019(4) 0.033(5) 0.045(5) -0.019(4) 0.000(4) 0.002(3)
C6 0.015(4) 0.024(4) 0.036(5) -0.008(4) -0.003(3) -0.001(3)
C7 0.038(5) 0.040(5) 0.017(4) 0.007(4) 0.008(3) 0.000(4)
C8 0.024(4) 0.025(4) 0.039(5) -0.006(4) -0.003(4) 0.002(3)
C9 0.020(4) 0.027(5) 0.037(5) 0.010(4) 0.003(3) -0.003(3)
C10 0.022(5) 0.054(6) 0.038(5) 0.015(5) -0.001(4) 0.001(4)
C11 0.050(6) 0.072(8) 0.043(6) 0.041(6) -0.008(5) -0.003(6)
C12 0.058(7) 0.092(9) 0.030(6) 0.018(6) 0.001(5) -0.001(6)
C13 0.058(7) 0.059(7) 0.032(6) -0.002(5) -0.009(5) -0.003(5)
C14 0.039(5) 0.049(6) 0.026(5) 0.009(4) -0.014(4) -0.005(4)
C15 0.019(4) 0.039(5) 0.034(5) 0.009(4) -0.001(3) -0.002(4)
C16 0.026(4) 0.020(4) 0.015(4) 0.004(3) -0.005(3) -0.004(3)
C17 0.022(4) 0.028(4) 0.021(4) 0.007(3) -0.007(3) -0.009(3)
C18 0.026(4) 0.037(5) 0.032(5) 0.013(4) 0.003(4) 0.000(4)
C19 0.026(5) 0.033(5) 0.042(5) 0.018(4) -0.003(4) -0.010(4)
C20 0.032(4) 0.019(4) 0.031(5) -0.001(3) -0.004(3) -0.006(3)
C21 0.021(4) 0.018(4) 0.028(4) 0.004(3) 0.002(3) -0.001(3)
C22 0.045(5) 0.045(6) 0.015(4) 0.007(4) 0.001(4) -0.005(4)
C23 0.029(4) 0.020(4) 0.034(5) -0.007(4) -0.003(4) 0.000(3)
C24 0.019(4) 0.034(5) 0.021(4) -0.010(3) -0.001(3) 0.006(3)
C25 0.028(4) 0.029(4) 0.027(4) -0.003(4) 0.011(4) 0.006(3)
C26 0.050(6) 0.070(7) 0.015(4) -0.009(4) 0.005(4) 0.009(5)
C27 0.047(6) 0.050(6) 0.025(5) 0.014(4) 0.005(4) 0.002(4)
C28 0.036(5) 0.042(5) 0.032(5) 0.007(4) 0.003(4) 0.003(4)
C29 0.025(4) 0.030(4) 0.024(4) 0.004(3) 0.004(3) 0.006(3)
C30 0.014(4) 0.030(4) 0.019(4) 0.000(3) -0.004(3) -0.004(3)
C31 0.022(4) 0.022(4) 0.026(4) -0.007(3) 0.003(3) -0.003(3)
C32 0.025(4) 0.039(5) 0.047(6) -0.007(4) -0.005(4) 0.000(4)
C33 0.031(5) 0.020(4) 0.032(5) 0.007(3) 0.003(4) 0.001(3)
C34 0.050(6) 0.028(5) 0.070(7) 0.021(5) 0.012(5) 0.009(4)
C35 0.022(4) 0.016(4) 0.025(4) 0.004(3) 0.003(3) -0.004(3)
C36 0.019(4) 0.033(5) 0.028(4) -0.005(3) 0.003(3) -0.002(3)
C37 0.040(5) 0.037(5) 0.023(4) -0.001(4) 0.006(4) -0.013(4)
C38 0.079(8) 0.056(7) 0.029(5) -0.016(5) 0.003(5) -0.034(6)
C39 0.056(7) 0.037(6) 0.074(8) 0.012(5) 0.006(6) -0.013(5)
C40 0.047(6) 0.030(5) 0.047(6) -0.012(4) 0.002(4) 0.001(4)
C41 0.055(7) 0.083(9) 0.042(6) -0.005(6) 0.006(5) -0.006(6)
C42 0.073(10) 0.101(11) 0.109(12) 0.029(10) 0.010(9) 0.008(8)
C43 0.038(5) 0.043(6) 0.060(7) -0.006(5) -0.010(5) 0.005(4)
C44 0.130(13) 0.071(10) 0.107(12) 0.027(9) 0.059(10) 0.025(9)

loop_
_atom_type_symbol
_atom_type_description
_atom_type_scat_dispersion_real
_atom_type_scat_dispersion_imag
_atom_type_scat_source
C C 0.0033 0.0016 'International Tables Vol C Tables 4.2.6.8 and 6.1.1.4'
H H 0.0000 0.0000 'International Tables Vol C Tables 4.2.6.8 and 6.1.1.4'
N N 0.0061 0.0033 'International Tables Vol C Tables 4.2.6.8 and 6.1.1.4'
O O 0.0106 0.0060 'International Tables Vol C Tables 4.2.6.8 and 6.1.1.4'
S S 0.1246 0.1234 'International Tables Vol C Tables 4.2.6.8 and 6.1.1.4'
Ni Ni 0.3393 1.1124 'International Tables Vol C Tables 4.2.6.8 and 6.1.1.4'
Tb Tb -0.1723 4.1537 'International Tables Vol C Tables 4.2.6.8 and 6.1.1.4'
Cl Cl 0.1484 0.1585 'International Tables Vol C Tables 4.2.6.8 and 6.1.1.4'

loop_
_geom_angle_atom_site_label_1
_geom_angle_atom_site_label_2
_geom_angle_atom_site_label_3
_geom_angle
O5 Tb1 O7 140.17(18)
O5 Tb1 O18 140.58(17)
O7 Tb1 O18 79.23(18)
O5 Tb1 O14 92.25(19)
O7 Tb1 O14 79.85(19)
O18 Tb1 O14 97.70(17)
O5 Tb1 O17 79.00(17)
O7 Tb1 O17 133.08(17)
O18 Tb1 O17 68.05(16)
O14 Tb1 O17 72.57(16)
O5 Tb1 O1 78.04(17)
O7 Tb1 O1 129.22(18)
O18 Tb1 O1 71.24(15)
O14 Tb1 O1 143.18(18)
O17 Tb1 O1 70.74(16)
O5 Tb1 O13 69.54(18)
O7 Tb1 O13 70.64(18)
O18 Tb1 O13 149.88(17)
O14 Tb1 O13 77.57(18)
O17 Tb1 O13 135.21(17)
O1 Tb1 O13 129.03(17)
O5 Tb1 O2 88.06(18)
O7 Tb1 O2 82.00(18)
O18 Tb1 O2 99.82(17)
O14 Tb1 O2 151.87(17)
O17 Tb1 O2 134.74(15)
O1 Tb1 O2 64.17(17)
O13 Tb1 O2 76.22(17)
O5 Tb1 Ni1 66.01(13)
O7 Tb1 Ni1 153.59(13)
O18 Tb1 Ni1 74.61(11)
O14 Tb1 Ni1 107.08(13)
O17 Tb1 Ni1 36.54(11)
O1 Tb1 Ni1 36.56(12)
O13 Tb1 Ni1 135.41(13)
O2 Tb1 Ni1 98.72(12)
O9 Tb2 O11 142.68(18)
O9 Tb2 O16 92.48(19)
O11 Tb2 O16 79.18(19)
O9 Tb2 O17 139.93(17)
O11 Tb2 O17 77.34(17)
O16 Tb2 O17 99.70(17)
O9 Tb2 O18 79.20(17)
O11 Tb2 O18 131.76(18)
O16 Tb2 O18 75.66(17)
O17 Tb2 O18 67.38(16)
O9 Tb2 O3 79.46(17)
O11 Tb2 O3 125.94(18)
O16 Tb2 O3 146.14(17)
O17 Tb2 O3 69.23(15)
O18 Tb2 O3 70.55(16)
O9 Tb2 O15 69.54(18)
O11 Tb2 O15 73.14(18)
O16 Tb2 O15 76.89(18)
O17 Tb2 O15 150.41(17)
O18 Tb2 O15 136.95(17)
O3 Tb2 O15 128.45(17)
O9 Tb2 O4 90.00(17)
O11 Tb2 O4 80.50(18)
O16 Tb2 O4 149.46(17)
O17 Tb2 O4 97.81(17)
O18 Tb2 O4 134.53(16)
O3 Tb2 O4 64.06(16)
O15 Tb2 O4 75.53(18)
O9 Tb2 Ni2 65.51(12)
O11 Tb2 Ni2 151.39(13)
O16 Tb2 Ni2 110.22(13)
O17 Tb2 Ni2 74.47(11)
O18 Tb2 Ni2 36.99(11)
O3 Tb2 Ni2 36.68(11)
O15 Tb2 Ni2 134.65(13)
O4 Tb2 Ni2 98.48(12)
N1 Ni1 O6 91.7(2)
N1 Ni1 O17 172.2(2)
O6 Ni1 O17 92.81(19)
N1 Ni1 O1 87.9(2)
O6 Ni1 O1 96.11(19)
O17 Ni1 O1 85.30(19)
N1 Ni1 N3 79.1(3)
O6 Ni1 N3 89.9(2)
O17 Ni1 N3 107.2(2)
O1 Ni1 N3 165.9(2)
N1 Ni1 O3 96.2(2)
O6 Ni1 O3 171.82(19)
O17 Ni1 O3 79.11(18)
O1 Ni1 O3 82.09(18)
N3 Ni1 O3 93.6(2)
N1 Ni1 Tb1 130.35(19)
O6 Ni1 Tb1 83.23(14)
O17 Ni1 Tb1 44.15(13)
O1 Ni1 Tb1 44.22(13)
N3 Ni1 Tb1 149.7(2)
O3 Ni1 Tb1 90.01(12)
N4 Ni2 O10 91.0(2)
N4 Ni2 N6 79.8(2)
O10 Ni2 N6 92.4(2)
N4 Ni2 O3 89.1(2)
O10 Ni2 O3 96.7(2)
N6 Ni2 O3 165.7(2)
N4 Ni2 O18 171.5(2)
O10 Ni2 O18 94.44(19)
N6 Ni2 O18 106.4(2)
O3 Ni2 O18 83.85(18)
N4 Ni2 O1 96.0(2)
O10 Ni2 O1 172.26(19)
N6 Ni2 O1 92.2(2)
O3 Ni2 O1 80.02(18)
O18 Ni2 O1 78.27(18)
N4 Ni2 Tb2 130.90(17)
O10 Ni2 Tb2 83.02(15)
N6 Ni2 Tb2 148.85(17)
O3 Ni2 Tb2 44.00(13)
O18 Ni2 Tb2 43.84(13)
O1 Ni2 Tb2 89.84(13)
C24 S1 C25 89.1(4)
C9 S2 C10 87.8(4)
O25 Cl1 O23 107.1(10)
O25 Cl1 O22 108.1(12)
O23 Cl1 O22 114.2(13)
O25 Cl1 O24 108.2(12)
O23 Cl1 O24 113.9(11)
O22 Cl1 O24 105.0(11)
C8 N1 N2 117.7(7)
C8 N1 Ni1 128.5(5)
N2 N1 Ni1 113.6(5)
C9 N2 N1 114.7(6)
C9 N2 H2 122.6
N1 N2 H2 122.6
C9 N3 C15 108.7(7)
C9 N3 Ni1 110.9(6)
C15 N3 Ni1 140.4(6)
C23 N4 N5 115.9(7)
C23 N4 Ni2 128.5(5)
N5 N4 Ni2 115.4(5)
C24 N5 N4 109.8(6)
C24 N5 H5A 125.1
N4 N5 H5A 125.1
C24 N6 C30 111.2(6)
C24 N6 Ni2 108.4(5)
C30 N6 Ni2 140.4(5)
C1 O1 Ni1 122.4(4)
C1 O1 Ni2 113.9(4)
Ni1 O1 Ni2 98.1(2)
C1 O1 Tb1 119.1(4)
Ni1 O1 Tb1 99.23(19)
Ni2 O1 Tb1 99.97(17)
C2 O2 C7 115.4(6)
C2 O2 Tb1 118.1(4)
C7 O2 Tb1 124.8(4)
C16 O3 Ni2 120.5(4)
C16 O3 Ni1 114.4(4)
Ni2 O3 Ni1 99.60(19)
C16 O3 Tb2 118.1(4)
Ni2 O3 Tb2 99.31(19)
Ni1 O3 Tb2 101.63(18)
C17 O4 C22 117.1(6)
C17 O4 Tb2 117.3(4)
C22 O4 Tb2 123.9(5)
C33 O7 Tb1 140.8(5)
C37 O11 Tb2 142.0(5)
C31 O6 Ni1 125.9(5)
C31 O5 Tb1 137.8(5)
C35 O9 Tb2 139.9(5)
C35 O10 Ni2 126.3(5)
C39 O13 Tb1 138.4(6)
C39 O13 H13H 110.8
Tb1 O13 H13H 110.8
C40 O14 Tb1 133.7(5)
C40 O14 H14H 113.1
Tb1 O14 H14H 113.1
C41 O15 Tb2 137.5(6)
C41 O15 H15H 111.2
Tb2 O15 H15H 111.2
Tb2 O16 H16B 109.5
Ni1 O17 Tb2 107.9(2)
Ni1 O17 Tb1 99.31(19)
Tb2 O17 Tb1 108.69(19)
Ni1 O17 H17 113.3
Tb2 O17 H17 113.3
Tb1 O17 H17 113.3
Ni2 O18 Tb1 108.20(19)
Ni2 O18 Tb2 99.17(18)
Tb1 O18 Tb2 109.93(19)
Ni2 O18 H18A 112.9
Tb1 O18 H18A 112.9
Tb2 O18 H18A 112.9
C42 O19 H19 109.5
C43 O20 H20 109.5
C44 O21 H21 109.5
O1 C1 C6 123.3(7)
O1 C1 C2 117.3(6)
C6 C1 C2 119.4(7)
C3 C2 O2 124.7(7)
C3 C2 C1 121.5(7)
O2 C2 C1 113.8(6)
C2 C3 C4 119.2(8)
C2 C3 H3 120.4
C4 C3 H3 120.4
C5 C4 C3 119.8(7)
C5 C4 H4 120.1
C3 C4 H4 120.1
C4 C5 C6 120.7(8)
C4 C5 H5 119.6
C6 C5 H5 119.6
C1 C6 C5 119.2(8)
C1 C6 C8 125.0(7)
C5 C6 C8 115.7(7)
O2 C7 H7A 109.5
O2 C7 H7B 109.5
H7A C7 H7B 109.5
O2 C7 H7C 109.5
H7A C7 H7C 109.5
H7B C7 H7C 109.5
N1 C8 C6 124.0(7)
N1 C8 H8 118.0
C6 C8 H8 118.0
N3 C9 N2 120.8(7)
N3 C9 S2 117.5(7)
N2 C9 S2 121.7(6)
C11 C10 C15 122.3(10)
C11 C10 S2 128.3(8)
C15 C10 S2 109.4(7)
C10 C11 C12 119.6(10)
C10 C11 H11 120.2
C12 C11 H11 120.2
C11 C12 C13 119.6(10)
C11 C12 H12 120.2
C13 C12 H12 120.2
C12 C13 C14 120.0(10)
C12 C13 H13 120.0
C14 C13 H13 120.0
C15 C14 C13 118.8(9)
C15 C14 H14 120.6
C13 C14 H14 120.6
C10 C15 C14 119.7(8)
C10 C15 N3 116.4(8)
C14 C15 N3 123.8(8)
O3 C16 C17 119.2(6)
O3 C16 C21 124.6(6)
C17 C16 C21 116.2(7)
C18 C17 C16 125.6(8)
C18 C17 O4 122.1(7)
C16 C17 O4 112.3(6)
C17 C18 C19 117.3(8)
C17 C18 H18 121.3
C19 C18 H18 121.3
C20 C19 C18 119.9(7)
C20 C19 H19A 120.1
C18 C19 H19A 120.1
C19 C20 C21 121.5(7)
C19 C20 H20A 119.3
C21 C20 H20A 119.3
C20 C21 C16 119.4(7)
C20 C21 C23 116.6(7)
C16 C21 C23 124.1(6)
O4 C22 H22A 109.5
O4 C22 H22B 109.5
H22A C22 H22B 109.5
O4 C22 H22C 109.5
H22A C22 H22C 109.5
H22B C22 H22C 109.5
N4 C23 C21 123.5(7)
N4 C23 H23 118.2
C21 C23 H23 118.2
N6 C24 N5 126.2(7)
N6 C24 S1 114.9(6)
N5 C24 S1 118.9(6)
C26 C25 C30 120.1(7)
C26 C25 S1 130.2(7)
C30 C25 S1 109.5(6)
C27 C26 C25 120.0(8)
C27 C26 H26 120.0
C25 C26 H26 120.0
C26 C27 C28 119.9(8)
C26 C27 H27 120.1
C28 C27 H27 120.1
C29 C28 C27 121.6(9)
C29 C28 H28 119.2
C27 C28 H28 119.2
C28 C29 C30 119.5(8)
C28 C29 H29 120.2
C30 C29 H29 120.2
N6 C30 C25 115.1(7)
N6 C30 C29 126.0(7)
C25 C30 C29 118.9(7)
O6 C31 O5 125.9(7)
O6 C31 C32 118.1(7)
O5 C31 C32 116.0(7)
C31 C32 H32A 109.5
C31 C32 H32B 109.5
H32A C32 H32B 109.5
C31 C32 H32C 109.5
H32A C32 H32C 109.5
H32B C32 H32C 109.5
O8 C33 O7 122.8(7)
O8 C33 C34 118.0(8)
O7 C33 C34 119.1(7)
C33 C34 H34A 109.5
C33 C34 H34B 109.5
H34A C34 H34B 109.5
C33 C34 H34C 109.5
H34A C34 H34C 109.5
H34B C34 H34C 109.5
O10 C35 O9 125.0(7)
O10 C35 C36 116.9(7)
O9 C35 C36 118.0(7)
C35 C36 H37A 109.5
C35 C36 H37B 109.5
H37A C36 H37B 109.5
C35 C36 H37C 109.5
H37A C36 H37C 109.5
H37B C36 H37C 109.5
O12 C37 O11 122.1(7)
O12 C37 C38 118.7(8)
O11 C37 C38 119.1(7)
C37 C38 H38A 109.5
C37 C38 H38B 109.5
H38A C38 H38B 109.5
C37 C38 H38C 109.5
H38A C38 H38C 109.5
H38B C38 H38C 109.5
O13 C39 H39A 109.5
O13 C39 H39B 109.5
H39A C39 H39B 109.5
O13 C39 H39C 109.5
H39A C39 H39C 109.5
H39B C39 H39C 109.5
O14 C40 H40A 109.5
O14 C40 H40B 109.5
H40A C40 H40B 109.5
O14 C40 H40C 109.5
H40A C40 H40C 109.5
H40B C40 H40C 109.5
O15 C41 H41A 109.5
O15 C41 H41B 109.5
H41A C41 H41B 109.5
O15 C41 H41C 109.5
H41A C41 H41C 109.5
H41B C41 H41C 109.5
O19 C42 H42A 109.5
O19 C42 H42B 109.5
H42A C42 H42B 109.5
O19 C42 H42C 109.5
H42A C42 H42C 109.5
H42B C42 H42C 109.5
O20 C43 H43A 109.5
O20 C43 H43B 109.5
H43A C43 H43B 109.5
O20 C43 H43C 109.5
H43A C43 H43C 109.5
H43B C43 H43C 109.5
O21 C44 H44A 109.5
O21 C44 H44B 109.5
H44A C44 H44B 109.5
O21 C44 H44C 109.5
H44A C44 H44C 109.5
H44B C44 H44C 109.5

loop_
_geom_bond_atom_site_label_1
_geom_bond_atom_site_label_2
_geom_bond_distance
Tb1 O5 2.302(5)
Tb1 O7 2.318(5)
Tb1 O18 2.340(5)
Tb1 O14 2.368(5)
Tb1 O17 2.396(5)
Tb1 O1 2.399(5)
Tb1 O13 2.438(5)
Tb1 O2 2.481(5)
Tb1 Ni1 3.3952(10)
Tb2 O9 2.289(5)
Tb2 O11 2.336(5)
Tb2 O16 2.368(5)
Tb2 O17 2.379(5)
Tb2 O18 2.399(5)
Tb2 O3 2.407(5)
Tb2 O15 2.443(5)
Tb2 O4 2.481(5)
Tb2 Ni2 3.4190(10)
Ni1 N1 2.023(6)
Ni1 O6 2.035(5)
Ni1 O17 2.048(5)
Ni1 O1 2.049(5)
Ni1 N3 2.079(7)
Ni1 O3 2.216(5)
Ni2 N4 2.022(7)
Ni2 O10 2.028(5)
Ni2 N6 2.039(6)
Ni2 O3 2.070(5)
Ni2 O18 2.084(5)
Ni2 O1 2.283(5)
S1 C24 1.752(8)
S1 C25 1.752(8)
S2 C9 1.722(8)
S2 C10 1.769(11)
Cl1 O25 1.276(12)
Cl1 O23 1.281(10)
Cl1 O22 1.325(15)
Cl1 O24 1.448(17)
N1 C8 1.278(11)
N1 N2 1.373(9)
N2 C9 1.364(11)
N2 H2 0.8800
N3 C9 1.316(10)
N3 C15 1.391(11)
N4 C23 1.278(10)
N4 N5 1.379(8)
N5 C24 1.342(10)
N5 H5A 0.8800
N6 C24 1.328(9)
N6 C30 1.381(9)
O1 C1 1.375(9)
O2 C2 1.393(9)
O2 C7 1.448(9)
O3 C16 1.354(8)
O4 C17 1.425(9)
O4 C22 1.440(9)
O7 C33 1.268(9)
O8 C33 1.258(10)
O11 C37 1.247(9)
O12 C37 1.246(10)
O6 C31 1.236(9)
O5 C31 1.261(9)
O9 C35 1.256(9)
O10 C35 1.252(9)
O13 C39 1.425(11)
O13 H13H 0.9500
O14 C40 1.393(10)
O14 H14H 0.9500
O15 C41 1.470(11)
O15 H15H 0.9500
O16 H16B 0.8400
O17 H17 1.0000
O18 H18A 1.0000
O19 C42 1.347(15)
O19 H19 0.8400
O20 C43 1.409(11)
O20 H20 0.8400
O21 C44 1.459(17)
O21 H21 0.8400
C1 C6 1.378(10)
C1 C2 1.400(11)
C2 C3 1.376(10)
C3 C4 1.402(11)
C3 H3 0.9500
C4 C5 1.378(12)
C4 H4 0.9500
C5 C6 1.416(11)
C5 H5 0.9500
C6 C8 1.457(12)
C7 H7A 0.9800
C7 H7B 0.9800
C7 H7C 0.9800
C8 H8 0.9500
C10 C11 1.352(14)
C10 C15 1.366(12)
C11 C12 1.374(16)
C11 H11 0.9500
C12 C13 1.396(15)
C12 H12 0.9500
C13 C14 1.397(12)
C13 H13 0.9500
C14 C15 1.382(13)
C14 H14 0.9500
C16 C17 1.386(11)
C16 C21 1.424(10)
C17 C18 1.358(10)
C18 C19 1.421(12)
C18 H18 0.9500
C19 C20 1.369(12)
C19 H19A 0.9500
C20 C21 1.406(10)
C20 H20A 0.9500
C21 C23 1.474(11)
C22 H22A 0.9800
C22 H22B 0.9800
C22 H22C 0.9800
C23 H23 0.9500
C25 C26 1.387(13)
C25 C30 1.403(11)
C26 C27 1.378(14)
C26 H26 0.9500
C27 C28 1.382(12)
C27 H27 0.9500
C28 C29 1.359(11)
C28 H28 0.9500
C29 C30 1.413(11)
C29 H29 0.9500
C31 C32 1.501(11)
C32 H32A 0.9800
C32 H32B 0.9800
C32 H32C 0.9800
C33 C34 1.488(11)
C34 H34A 0.9800
C34 H34B 0.9800
C34 H34C 0.9800
C35 C36 1.511(10)
C36 H37A 0.9800
C36 H37B 0.9800
C36 H37C 0.9800
C37 C38 1.499(11)
C38 H38A 0.9800
C38 H38B 0.9800
C38 H38C 0.9800
C39 H39A 0.9800
C39 H39B 0.9800
C39 H39C 0.9800
C40 H40A 0.9800
C40 H40B 0.9800
C40 H40C 0.9800
C41 H41A 0.9800
C41 H41B 0.9800
C41 H41C 0.9800
C42 H42A 0.9800
C42 H42B 0.9800
C42 H42C 0.9800
C43 H43A 0.9800
C43 H43B 0.9800
C43 H43C 0.9800
C44 H44A 0.9800
C44 H44B 0.9800
C44 H44C 0.9800

loop_
_geom_hbond_atom_site_label_D
_geom_hbond_atom_site_label_H
_geom_hbond_atom_site_label_A
_geom_hbond_distance_DH
_geom_hbond_distance_HA
_geom_hbond_distance_DA
_geom_hbond_angle_DHA
_geom_hbond_site_symmetry_A
O13 H13H O8 0.95 1.79 2.612(8) 142.5 3_565
O15 H15H O20 0.95 1.81 2.681(8) 150.8 2_664
O19 H19 O16 0.84 1.93 2.696(9) 150.6 3_465
N5 H5A O20 0.88 1.87 2.746(9) 169.9 1_554
N2 H2 O24 0.88 2.24 3.03(2) 148.9 .
N2 H2 O25 0.88 2.45 3.243(17) 149.7 .
O14 H14H O12 0.95 1.70 2.602(9) 158.0 .
O17 H17 O12 1.00 2.12 2.924(8) 136.5 .
O18 H18A O8 1.00 2.25 3.030(7) 134.1 .
O16 H16B O8 0.84 1.86 2.671(8) 161.6 .
